data_4322032
loop_
_publ_author_name
'Chin-Ti Chen'
'Sish-Yuan Liao'
'Kuan-Jiuh Lin'
'Chiung-Hsueh Chen'
'Tzu-Yao Jeremy Lin'

_publ_section_title
;
 Structural Effects on Molecular Dipoles and Solvatochromism of
 Nickel(diimine)(dithiolate) Complexes
;
_journal_name_full 'Inorganic Chemistry'
_journal_page_first 2734
_journal_page_last 2741
_journal_paper_doi 10.1021/ic981125w
_journal_volume 38
_journal_year 1999
_chemical_formula_sum 'C17 H10 F6 N2 Ni O S2'
_chemical_formula_weight 495.10
_chemical_name_systematic
; 
 ? 
;
_space_group_IT_number 2
_symmetry_cell_setting triclinic
_symmetry_space_group_name_Hall '-P 1'
_symmetry_space_group_name_H-M 'P -1'
_atom_sites_solution_hydrogens geom
_atom_sites_solution_primary direct
_atom_sites_solution_secondary difmap
_audit_creation_method SHELXL
_cell_angle_alpha 77.24(2)
_cell_angle_beta 76.99(2)
_cell_angle_gamma 74.16(2)
_cell_formula_units_Z 2
_cell_length_a 8.197(2)
_cell_length_b 9.462(3)
_cell_length_c 12.866(4)
_cell_measurement_temperature 293(2)
_cell_volume 921.7(5)
_computing_structure_refinement 'SHELXL-93 (Sheldrick, 1993)'
_computing_structure_solution 'SHELXS-86 (Sheldrick, 1990)'
_diffrn_ambient_temperature 293(2)
_diffrn_radiation_monochromator graphite
_diffrn_radiation_source 'fine-focus sealed tube'
_diffrn_radiation_type MoK\a
_diffrn_radiation_wavelength 0.71069
_diffrn_reflns_av_R_equivalents 0.028
_diffrn_reflns_av_sigmaI/netI 0.0358
_diffrn_reflns_limit_h_max 8
_diffrn_reflns_limit_h_min -8
_diffrn_reflns_limit_k_max 10
_diffrn_reflns_limit_k_min 0
_diffrn_reflns_limit_l_max 13
_diffrn_reflns_limit_l_min -13
_diffrn_reflns_number 2405
_diffrn_reflns_theta_max 22.47
_diffrn_reflns_theta_min 1.65
_exptl_absorpt_coefficient_mu 1.349
_exptl_absorpt_correction_T_max 0.999
_exptl_absorpt_correction_T_min 0.842
_exptl_crystal_density_diffrn 1.784
_exptl_crystal_F_000 496
_exptl_crystal_size_max 0.34
_exptl_crystal_size_mid 0.24
_exptl_crystal_size_min 0.22
_refine_diff_density_max 0.505
_refine_diff_density_min -0.419
_refine_diff_density_rms 0.075
_refine_ls_extinction_method none
_refine_ls_goodness_of_fit_all 0.995
_refine_ls_goodness_of_fit_obs 1.064
_refine_ls_matrix_type full
_refine_ls_number_parameters 270
_refine_ls_number_reflns 2405
_refine_ls_number_restraints 0
_refine_ls_restrained_S_all 0.995
_refine_ls_restrained_S_obs 1.064
_refine_ls_R_factor_all 0.0491
_refine_ls_R_factor_obs 0.0356
_refine_ls_shift/esd_max 0.002
_refine_ls_shift/esd_mean 0.000
_refine_ls_structure_factor_coef Fsqd
_refine_ls_weighting_details 'w=1/[\s^2^(Fo^2^)+(0.0737P)^2^+0.0000P] where P=(Fo^2^+2Fc^2^)/3'
_refine_ls_weighting_scheme calc
_refine_ls_wR_factor_all 0.1055
_refine_ls_wR_factor_obs 0.0986
_reflns_number_observed 1900
_reflns_number_total 2608
_reflns_observed_criterion >2sigma(I)
_cod_data_source_file ic981125w_5.cif
_cod_data_source_block 7
_cod_depositor_comments
;
The following automatic conversions were performed:

'_refine_ls_weighting_scheme' value 'calc
w=1/[\s^2^(Fo^2^)+(0.0737P)^2^+0.0000P] where P=(Fo^2^+2Fc^2^)/3' was
changed to 'calc'. New tag '_refine_ls_weighting_details' was
created. The value of the new tag was set to
'w=1/[\s^2^(Fo^2^)+(0.0737P)^2^+0.0000P] where P=(Fo^2^+2Fc^2^)/3'.

Automatic conversion script
Id: cif_fix_values 3143 2015-03-26 13:38:13Z robertas 
;
_cod_database_code 4322032

loop_
_symmetry_equiv_pos_as_xyz
'x, y, z'
'-x, -y, -z'

loop_
_atom_site_aniso_label
_atom_site_aniso_U_11
_atom_site_aniso_U_22
_atom_site_aniso_U_33
_atom_site_aniso_U_23
_atom_site_aniso_U_13
_atom_site_aniso_U_12
Ni 0.0340(3) 0.0457(3) 0.0415(3) -0.0126(2) -0.0002(2) -0.0186(2)
S1 0.0405(6) 0.0580(6) 0.0477(6) -0.0168(5) 0.0011(5) -0.0254(5)
S2 0.0443(6) 0.0501(6) 0.0468(6) -0.0183(4) 0.0008(5) -0.0194(5)
C1 0.036(2) 0.041(2) 0.046(2) -0.005(2) 0.001(2) -0.012(2)
C2 0.035(2) 0.042(2) 0.041(2) -0.007(2) 0.002(2) -0.008(2)
C3 0.047(2) 0.049(2) 0.056(3) -0.006(2) 0.002(2) -0.018(2)
C4 0.054(3) 0.062(3) 0.057(3) -0.015(2) 0.000(2) -0.014(2)
C5 0.037(2) 0.042(2) 0.039(2) -0.010(2) -0.010(2) -0.016(2)
C6 0.033(2) 0.041(2) 0.039(2) -0.008(2) -0.004(2) -0.014(2)
C7 0.041(2) 0.045(2) 0.045(2) -0.014(2) -0.009(2) -0.022(2)
C8 0.034(2) 0.044(2) 0.041(2) -0.010(2) -0.003(2) -0.018(2)
C9 0.042(2) 0.053(2) 0.038(2) -0.013(2) 0.000(2) -0.019(2)
C10 0.040(2) 0.052(2) 0.045(2) -0.018(2) -0.006(2) -0.021(2)
C11 0.040(2) 0.049(2) 0.042(2) -0.006(2) -0.006(2) -0.022(2)
C12 0.034(2) 0.051(2) 0.044(2) -0.005(2) -0.009(2) -0.016(2)
C13 0.043(2) 0.055(2) 0.050(2) -0.004(2) -0.003(2) -0.023(2)
C14 0.045(2) 0.078(3) 0.049(3) -0.004(2) 0.000(2) -0.021(2)
C15 0.041(2) 0.080(3) 0.064(3) -0.020(2) 0.004(2) -0.006(2)
C16 0.057(3) 0.047(2) 0.082(3) -0.018(2) -0.013(3) 0.003(2)
C17 0.044(2) 0.043(2) 0.071(3) -0.007(2) -0.006(2) -0.016(2)
N1 0.037(2) 0.057(2) 0.048(2) -0.017(2) -0.005(2) -0.025(2)
N2 0.039(2) 0.050(2) 0.044(2) -0.015(2) -0.004(2) -0.022(2)
O1 0.058(2) 0.072(2) 0.060(2) -0.030(2) 0.0063(14) -0.041(2)
F1 0.058(2) 0.104(2) 0.078(2) -0.009(2) -0.0082(14) -0.0521(15)
F6 0.073(2) 0.086(2) 0.080(2) -0.0404(15) 0.003(2) 0.005(2)
F4 0.076(2) 0.181(3) 0.071(2) -0.068(2) -0.002(2) -0.033(2)
F3 0.0454(15) 0.067(2) 0.118(2) -0.023(2) 0.026(2) -0.0169(13)
F5 0.155(3) 0.088(2) 0.053(2) -0.0070(15) 0.024(2) -0.043(2)
F2 0.073(2) 0.058(2) 0.077(2) 0.0050(13) 0.0028(14) -0.0312(13)

loop_
_atom_site_label
_atom_site_type_symbol
_atom_site_fract_x
_atom_site_fract_y
_atom_site_fract_z
_atom_site_U_iso_or_equiv
_atom_site_thermal_displace_type
_atom_site_occupancy
_atom_site_calc_flag
_atom_site_refinement_flags
_atom_site_disorder_group
Ni Ni 0.45535(6) 0.77181(5) 0.08954(4) 0.0388(2) Uani 1 d . .
S1 S 0.24144(13) 0.67915(11) 0.11329(8) 0.0461(3) Uani 1 d . .
S2 S 0.37770(13) 0.84292(11) 0.24015(8) 0.0452(3) Uani 1 d . .
C1 C 0.1286(5) 0.7121(4) 0.2402(3) 0.0421(9) Uani 1 d . .
C2 C 0.1901(5) 0.7843(4) 0.2971(3) 0.0410(9) Uani 1 d . .
C3 C -0.0298(5) 0.6526(5) 0.2788(4) 0.0518(11) Uani 1 d . .
C4 C 0.1106(6) 0.8208(5) 0.4070(4) 0.0581(11) Uani 1 d . .
C5 C 0.6929(5) 0.7504(4) -0.0936(3) 0.0371(9) Uani 1 d . .
C6 C 0.7562(4) 0.8226(4) -0.0279(3) 0.0369(9) Uani 1 d . .
C7 C 0.9180(5) 0.8610(4) -0.0654(3) 0.0399(9) Uani 1 d . .
H7 H 0.9604 0.9057 -0.0230 0.048 Uiso 1 calc . .
C8 C 1.0094(4) 0.8326(4) -0.1620(3) 0.0379(9) Uani 1 d . .
C9 C 0.9432(5) 0.7649(4) -0.2294(3) 0.0428(9) Uani 1 d . .
H9 H 1.0069 0.7489 -0.2971 0.051 Uiso 1 calc . .
C10 C 0.7914(5) 0.7247(4) -0.1963(3) 0.0422(9) Uani 1 d . .
H10 H 0.7518 0.6805 -0.2405 0.051 Uiso 1 calc . .
C11 C 1.1791(5) 0.8743(4) -0.1976(3) 0.0415(9) Uani 1 d . .
C12 C 1.3176(4) 0.7953(4) -0.2736(3) 0.0417(9) Uani 1 d . .
C13 C 1.4324(5) 0.8734(5) -0.3442(3) 0.0486(10) Uani 1 d . .
H13 H 1.4204 0.9735 -0.3424 0.058 Uiso 1 calc . .
C14 C 1.5623(5) 0.8029(5) -0.4160(3) 0.0586(11) Uani 1 d . .
H14 H 1.6366 0.8563 -0.4638 0.070 Uiso 1 calc . .
C15 C 1.5843(5) 0.6549(6) -0.4183(4) 0.0643(13) Uani 1 d . .
H15 H 1.6730 0.6081 -0.4674 0.077 Uiso 1 calc . .
C16 C 1.4762(6) 0.5765(5) -0.3486(4) 0.0639(12) Uani 1 d . .
H16 H 1.4929 0.4755 -0.3493 0.077 Uiso 1 calc . .
C17 C 1.3417(5) 0.6454(4) -0.2769(4) 0.0527(11) Uani 1 d . .
H17 H 1.2672 0.5910 -0.2306 0.063 Uiso 1 calc . .
N1 N 0.5457(4) 0.7172(4) -0.0465(3) 0.0436(8) Uani 1 d . .
N2 N 0.6511(4) 0.8440(4) 0.0635(3) 0.0410(8) Uani 1 d . .
O1 O 1.2011(4) 0.9760(3) -0.1611(2) 0.0579(8) Uani 1 d . .
F1 F -0.0844(3) 0.6216(3) 0.1980(2) 0.0751(8) Uani 1 d . .
F6 F -0.0261(4) 0.9368(3) 0.4044(2) 0.0830(8) Uani 1 d . .
F4 F 0.2168(4) 0.8593(5) 0.4533(2) 0.1033(11) Uani 1 d . .
F3 F -0.1628(3) 0.7460(3) 0.3269(3) 0.0816(9) Uani 1 d . .
F5 F 0.0552(5) 0.7116(3) 0.4752(2) 0.1036(11) Uani 1 d . .
F2 F -0.0044(3) 0.5253(3) 0.3487(2) 0.0715(7) Uani 1 d . .
H1 H 0.5104(52) 0.6825(43) -0.0775(32) 0.037(13) Uiso 1 d . .
H2 H 0.6840(63) 0.8887(52) 0.0965(40) 0.072(16) Uiso 1 d . .

loop_
_atom_type_symbol
_atom_type_description
_atom_type_scat_dispersion_real
_atom_type_scat_dispersion_imag
_atom_type_scat_source
C C 0.0033 0.0016 'International Tables Vol C Tables 4.2.6.8 and 6.1.1.4'
H H 0.0000 0.0000 'International Tables Vol C Tables 4.2.6.8 and 6.1.1.4'
F F 0.0171 0.0103 'International Tables Vol C Tables 4.2.6.8 and 6.1.1.4'
N N 0.0061 0.0033 'International Tables Vol C Tables 4.2.6.8 and 6.1.1.4'
Ni Ni 0.3393 1.1124 'International Tables Vol C Tables 4.2.6.8 and 6.1.1.4'
O O 0.0106 0.0060 'International Tables Vol C Tables 4.2.6.8 and 6.1.1.4'
S S 0.1246 0.1234 'International Tables Vol C Tables 4.2.6.8 and 6.1.1.4'

loop_
_geom_angle_atom_site_label_1
_geom_angle_atom_site_label_2
_geom_angle_atom_site_label_3
_geom_angle
_geom_angle_site_symmetry_1
_geom_angle_site_symmetry_3
_geom_angle_publ_flag
N2 Ni N1 83.0(2) . . ?
N2 Ni S2 90.66(11) . . ?
N1 Ni S2 173.66(11) . . ?
N2 Ni S1 176.36(11) . . ?
N1 Ni S1 93.87(11) . . ?
S2 Ni S1 92.47(4) . . ?
C1 S1 Ni 104.58(14) . . ?
C2 S2 Ni 104.95(14) . . ?
C2 C1 C3 125.3(4) . . ?
C2 C1 S1 119.1(3) . . ?
C3 C1 S1 115.6(3) . . ?
C1 C2 C4 126.1(3) . . ?
C1 C2 S2 118.9(3) . . ?
C4 C2 S2 115.0(3) . . ?
F3 C3 F2 106.7(3) . . ?
F3 C3 F1 105.9(3) . . ?
F2 C3 F1 105.2(3) . . ?
F3 C3 C1 113.7(3) . . ?
F2 C3 C1 112.6(3) . . ?
F1 C3 C1 112.2(3) . . ?
F5 C4 F4 106.6(4) . . ?
F5 C4 F6 105.6(4) . . ?
F4 C4 F6 105.1(4) . . ?
F5 C4 C2 113.9(4) . . ?
F4 C4 C2 112.9(4) . . ?
F6 C4 C2 112.1(4) . . ?
N1 C5 C10 128.6(3) . . ?
N1 C5 C6 112.5(3) . . ?
C10 C5 C6 119.0(3) . . ?
N2 C6 C7 127.4(4) . . ?
N2 C6 C5 113.0(3) . . ?
C7 C6 C5 119.6(3) . . ?
C8 C7 C6 119.9(3) . . ?
C8 C7 H7 120.1(4) . . ?
C6 C7 H7 120.1(4) . . ?
C7 C8 C9 120.5(3) . . ?
C7 C8 C11 117.9(3) . . ?
C9 C8 C11 121.6(3) . . ?
C10 C9 C8 121.6(3) . . ?
C10 C9 H9 119.2(4) . . ?
C8 C9 H9 119.2(4) . . ?
C9 C10 C5 119.4(3) . . ?
C9 C10 H10 120.3(4) . . ?
C5 C10 H10 120.3(4) . . ?
O1 C11 C12 120.5(3) . . ?
O1 C11 C8 118.3(3) . . ?
C12 C11 C8 121.2(3) . . ?
C17 C12 C13 118.3(4) . . ?
C17 C12 C11 122.8(3) . . ?
C13 C12 C11 118.8(3) . . ?
C14 C13 C12 120.2(4) . . ?
C14 C13 H13 119.9(4) . . ?
C12 C13 H13 119.9(4) . . ?
C13 C14 C15 120.8(4) . . ?
C13 C14 H14 119.6(5) . . ?
C15 C14 H14 119.6(4) . . ?
C16 C15 C14 119.8(4) . . ?
C16 C15 H15 120.1(5) . . ?
C14 C15 H15 120.1(5) . . ?
C15 C16 C17 120.7(4) . . ?
C15 C16 H16 119.7(5) . . ?
C17 C16 H16 119.7(5) . . ?
C16 C17 C12 120.2(4) . . ?
C16 C17 H17 119.9(4) . . ?
C12 C17 H17 119.9(4) . . ?
C5 N1 Ni 115.6(3) . . ?
C5 N1 H1 115.1(33) . . ?
Ni N1 H1 129.3(33) . . ?
C6 N2 Ni 115.9(3) . . ?
C6 N2 H2 111.8(36) . . ?
Ni N2 H2 132.2(36) . . ?

loop_
_geom_bond_atom_site_label_1
_geom_bond_atom_site_label_2
_geom_bond_distance
_geom_bond_site_symmetry_2
_geom_bond_publ_flag
Ni N2 1.846(3) . ?
Ni N1 1.867(4) . ?
Ni S2 2.0975(12) . ?
Ni S1 2.1015(12) . ?
S1 C1 1.734(4) . ?
S2 C2 1.728(4) . ?
C1 C2 1.354(5) . ?
C1 C3 1.495(5) . ?
C2 C4 1.490(6) . ?
C3 F3 1.328(5) . ?
C3 F2 1.331(5) . ?
C3 F1 1.335(5) . ?
C4 F5 1.312(5) . ?
C4 F4 1.322(5) . ?
C4 F6 1.338(5) . ?
C5 N1 1.310(5) . ?
C5 C10 1.419(5) . ?
C5 C6 1.448(5) . ?
C6 N2 1.311(5) . ?
C6 C7 1.422(5) . ?
C7 C8 1.340(5) . ?
C7 H7 0.930(3) . ?
C8 C9 1.450(5) . ?
C8 C11 1.495(5) . ?
C9 C10 1.350(5) . ?
C9 H9 0.930(4) . ?
C10 H10 0.930(4) . ?
C11 O1 1.230(4) . ?
C11 C12 1.471(5) . ?
C12 C17 1.386(5) . ?
C12 C13 1.398(5) . ?
C13 C14 1.369(6) . ?
C13 H13 0.930(4) . ?
C14 C15 1.369(6) . ?
C14 H14 0.930(4) . ?
C15 C16 1.359(6) . ?
C15 H15 0.930(4) . ?
C16 C17 1.381(6) . ?
C16 H16 0.930(4) . ?
C17 H17 0.930(4) . ?
N1 H1 0.72(4) . ?
N2 H2 0.79(5) . ?

loop_
_geom_torsion_atom_site_label_1
_geom_torsion_atom_site_label_2
_geom_torsion_atom_site_label_3
_geom_torsion_atom_site_label_4
_geom_torsion
_geom_torsion_site_symmetry_1
_geom_torsion_site_symmetry_2
_geom_torsion_site_symmetry_3
_geom_torsion_site_symmetry_4
_geom_torsion_publ_flag
N2 Ni S1 C1 148.5(17) . . . . ?
N1 Ni S1 C1 179.3(2) . . . . ?
S2 Ni S1 C1 -0.56(13) . . . . ?
N2 Ni S2 C2 -177.2(2) . . . . ?
N1 Ni S2 C2 -177.8(10) . . . . ?
S1 Ni S2 C2 0.88(13) . . . . ?
Ni S1 C1 C2 0.0(3) . . . . ?
Ni S1 C1 C3 -178.4(2) . . . . ?
C3 C1 C2 C4 -1.4(6) . . . . ?
S1 C1 C2 C4 -179.6(3) . . . . ?
C3 C1 C2 S2 179.0(3) . . . . ?
S1 C1 C2 S2 0.8(4) . . . . ?
Ni S2 C2 C1 -1.1(3) . . . . ?
Ni S2 C2 C4 179.2(3) . . . . ?
C2 C1 C3 F3 43.8(6) . . . . ?
S1 C1 C3 F3 -137.9(3) . . . . ?
C2 C1 C3 F2 -77.6(5) . . . . ?
S1 C1 C3 F2 100.7(4) . . . . ?
C2 C1 C3 F1 164.0(4) . . . . ?
S1 C1 C3 F1 -17.7(4) . . . . ?
C1 C2 C4 F5 43.3(6) . . . . ?
S2 C2 C4 F5 -137.1(4) . . . . ?
C1 C2 C4 F4 165.0(4) . . . . ?
S2 C2 C4 F4 -15.4(5) . . . . ?
C1 C2 C4 F6 -76.5(5) . . . . ?
S2 C2 C4 F6 103.1(4) . . . . ?
N1 C5 C6 N2 -1.9(5) . . . . ?
C10 C5 C6 N2 178.0(3) . . . . ?
N1 C5 C6 C7 177.7(3) . . . . ?
C10 C5 C6 C7 -2.4(5) . . . . ?
N2 C6 C7 C8 -179.3(4) . . . . ?
C5 C6 C7 C8 1.2(5) . . . . ?
C6 C7 C8 C9 0.9(6) . . . . ?
C6 C7 C8 C11 -179.7(3) . . . . ?
C7 C8 C9 C10 -1.9(6) . . . . ?
C11 C8 C9 C10 178.7(3) . . . . ?
C8 C9 C10 C5 0.6(6) . . . . ?
N1 C5 C10 C9 -178.6(4) . . . . ?
C6 C5 C10 C9 1.5(5) . . . . ?
C7 C8 C11 O1 -26.0(5) . . . . ?
C9 C8 C11 O1 153.4(4) . . . . ?
C7 C8 C11 C12 153.5(4) . . . . ?
C9 C8 C11 C12 -27.2(5) . . . . ?
O1 C11 C12 C17 147.0(4) . . . . ?
C8 C11 C12 C17 -32.4(5) . . . . ?
O1 C11 C12 C13 -31.7(6) . . . . ?
C8 C11 C12 C13 148.9(4) . . . . ?
C17 C12 C13 C14 1.4(6) . . . . ?
C11 C12 C13 C14 -179.9(4) . . . . ?
C12 C13 C14 C15 -1.4(7) . . . . ?
C13 C14 C15 C16 0.0(7) . . . . ?
C14 C15 C16 C17 1.4(7) . . . . ?
C15 C16 C17 C12 -1.3(7) . . . . ?
C13 C12 C17 C16 -0.1(6) . . . . ?
C11 C12 C17 C16 -178.7(4) . . . . ?
C10 C5 N1 Ni -179.3(3) . . . . ?
C6 C5 N1 Ni 0.6(4) . . . . ?
N2 Ni N1 C5 0.5(3) . . . . ?
S2 Ni N1 C5 1.1(12) . . . . ?
S1 Ni N1 C5 -177.6(3) . . . . ?
C7 C6 N2 Ni -177.1(3) . . . . ?
C5 C6 N2 Ni 2.4(4) . . . . ?
N1 Ni N2 C6 -1.7(3) . . . . ?
S2 Ni N2 C6 178.4(3) . . . . ?
S1 Ni N2 C6 29.3(19) . . . . ?
